data_4132994
loop_
_publ_author_name
'Sankaralingam, Muniyandi'
'Lee, Yong-Min'
'Karmalkar, Deepika G.'
'Nam, Wonwoo'
'Fukuzumi, Shunichi'

_publ_section_title
;
 A Mononuclear Non-heme Manganese(III)-Aqua Complex as a New Active
 Oxidant in Hydrogen Atom Transfer Reactions.
;
_journal_issue 40
_journal_name_full 'Journal of the American Chemical Society'
_journal_page_first 12695
_journal_page_last 12699
_journal_paper_doi 10.1021/jacs.8b07772
_journal_volume 140
_journal_year 2018
_chemical_formula_moiety 'C25 H22 F6 Mn N5 O8 S2'
_chemical_formula_sum 'C25 H22 F6 Mn N5 O8 S2'
_chemical_formula_weight 753.53
_space_group_crystal_system orthorhombic
_space_group_IT_number 19
_space_group_name_Hall 'P 2ac 2ab'
_space_group_name_H-M_alt 'P 21 21 21'
_atom_sites_solution_hydrogens mixed
_audit_creation_method SHELXL-2016/6
_cell_angle_alpha 90
_cell_angle_beta 90
_cell_angle_gamma 90
_cell_formula_units_Z 4
_cell_length_a 10.049(4)
_cell_length_b 15.976(7)
_cell_length_c 18.860(8)
_cell_measurement_reflns_used 21855
_cell_measurement_temperature 296(2)
_cell_measurement_theta_max 15.037
_cell_measurement_theta_min 1.670
_cell_volume 3028(2)
_computing_cell_refinement 'Bruker SMART'
_computing_data_collection 'Bruker SMART'
_computing_data_reduction 'Bruker SAINT'
_computing_molecular_graphics 'Bruker SHELXTL'
_computing_publication_material 'Bruker SHELXTL'
_computing_structure_refinement 'SHELXL-2016/6 (Sheldrick, 2016)'
_computing_structure_solution 'SHELXT 2014/4 (Sheldrick, 2014)'
_diffrn_ambient_temperature 296(2)
_diffrn_measured_fraction_theta_full 0.998
_diffrn_measured_fraction_theta_max 0.998
_diffrn_measurement_device_type 'CCD area detector'
_diffrn_measurement_method 'phi and omega scans'
_diffrn_radiation_type MoK\a
_diffrn_radiation_wavelength 0.71073
_diffrn_reflns_av_R_equivalents 0.0503
_diffrn_reflns_av_unetI/netI 0.0486
_diffrn_reflns_Laue_measured_fraction_full 0.998
_diffrn_reflns_Laue_measured_fraction_max 0.998
_diffrn_reflns_limit_h_max 11
_diffrn_reflns_limit_h_min -11
_diffrn_reflns_limit_k_max 18
_diffrn_reflns_limit_k_min -18
_diffrn_reflns_limit_l_max 22
_diffrn_reflns_limit_l_min -22
_diffrn_reflns_number 21855
_diffrn_reflns_point_group_measured_fraction_full 0.998
_diffrn_reflns_point_group_measured_fraction_max 0.998
_diffrn_reflns_theta_full 25.037
_diffrn_reflns_theta_max 25.037
_diffrn_reflns_theta_min 1.670
_diffrn_source 'fine-focus sealed tube'
_exptl_absorpt_coefficient_mu 0.667
_exptl_absorpt_correction_type multi-scan
_exptl_absorpt_process_details SADABS
_exptl_crystal_colour green
_exptl_crystal_density_diffrn 1.653
_exptl_crystal_density_meas ?
_exptl_crystal_density_method 'not measured'
_exptl_crystal_description platy
_exptl_crystal_F_000 1528
_exptl_crystal_size_max 0.100
_exptl_crystal_size_mid 0.050
_exptl_crystal_size_min 0.030
_exptl_transmission_factor_max 0.745
_exptl_transmission_factor_min 0.618
_refine_diff_density_max 0.454
_refine_diff_density_min -0.355
_refine_diff_density_rms 0.062
_refine_ls_abs_structure_details
;
 Refined as an inversion twin.
;
_refine_ls_abs_structure_Flack 0.04(2)
_refine_ls_extinction_method none
_refine_ls_goodness_of_fit_ref 1.027
_refine_ls_hydrogen_treatment constr
_refine_ls_matrix_type full
_refine_ls_number_parameters 426
_refine_ls_number_reflns 5339
_refine_ls_number_restraints 0
_refine_ls_restrained_S_all 1.027
_refine_ls_R_factor_all 0.0366
_refine_ls_R_factor_gt 0.0320
_refine_ls_shift/su_max 0.001
_refine_ls_shift/su_mean 0.000
_refine_ls_structure_factor_coef Fsqd
_refine_ls_weighting_details 'w=1/[\s^2^(Fo^2^)+(0.0295P)^2^+0.6666P] where P=(Fo^2^+2Fc^2^)/3'
_refine_ls_weighting_scheme calc
_refine_ls_wR_factor_gt 0.0697
_refine_ls_wR_factor_ref 0.0716
_reflns_Friedel_coverage 0.770
_reflns_Friedel_fraction_full 0.998
_reflns_Friedel_fraction_max 0.998
_reflns_number_gt 4895
_reflns_number_total 5339
_reflns_threshold_expression 'I > 2\s(I)'
_cod_data_source_file ja8b07772_si_002.cif
_cod_data_source_block pre3
_cod_depositor_comments
;
The following automatic conversions were performed:

data item '_exptl_crystal_density_meas' value 'not measured' was
changed to '?' -- the value is perceived as not measured.

Automatic conversion script
Id: cif_fix_values 6909 2019-04-08 15:41:33Z antanas 
;
_cod_database_code 4132994
_shelx_shelxl_version_number 2016/6
_shelx_space_group_comment
;
The symmetry employed for this shelxl refinement is uniquely defined
by the following loop, which should always be used as a source of
symmetry information in preference to the above space-group names.
They are only intended as comments.
;
_shelx_estimated_absorpt_t_min 0.936
_shelx_estimated_absorpt_t_max 0.980

loop_
_space_group_symop_operation_xyz
'x, y, z'
'-x+1/2, -y, z+1/2'
'-x, y+1/2, -z+1/2'
'x+1/2, -y+1/2, -z'

loop_
_atom_site_label
_atom_site_type_symbol
_atom_site_fract_x
_atom_site_fract_y
_atom_site_fract_z
_atom_site_U_iso_or_equiv
_atom_site_adp_type
_atom_site_occupancy
_atom_site_site_symmetry_order
_atom_site_calc_flag
_atom_site_refinement_flags_posn
_atom_site_refinement_flags_adp
Mn1 Mn 0.72557(5) 0.69654(4) 0.81117(3) 0.01425(14) Uani 1 1 d . .
S3 S 0.88375(11) 1.05072(7) 0.58154(6) 0.0307(3) Uani 1 1 d . .
S2 S 0.12750(9) 0.84846(6) 0.88856(6) 0.0202(2) Uani 1 1 d . .
N2 N 0.8635(3) 0.6922(2) 0.73241(16) 0.0157(7) Uani 1 1 d . .
N5 N 0.6085(3) 0.6964(2) 0.73072(16) 0.0155(6) Uani 1 1 d . .
N3 N 0.6840(3) 0.5610(2) 0.83451(17) 0.0181(7) Uani 1 1 d . .
N1 N 0.5482(3) 0.7053(2) 0.87016(16) 0.0157(7) Uani 1 1 d . .
N4 N 0.7025(3) 0.83481(19) 0.82430(16) 0.0173(7) Uani 1 1 d . .
C6 C 0.5577(4) 0.9358(2) 0.8779(2) 0.0248(9) Uani 1 1 d . .
H6 H 0.489772 0.948050 0.909699 0.030 Uiso 1 1 calc R U
O5 O 1.0113(3) 1.07658(18) 0.55331(16) 0.0307(7) Uani 1 1 d . .
O3 O -0.0040(3) 0.82656(16) 0.91419(15) 0.0260(7) Uani 1 1 d . .
O2 O 0.1533(3) 0.82789(17) 0.81555(16) 0.0320(7) Uani 1 1 d . .
O4 O 0.8628(4) 1.0706(2) 0.6546(2) 0.0655(13) Uani 1 1 d . .
O1 O 0.2333(3) 0.82942(17) 0.93773(15) 0.0292(7) Uani 1 1 d . .
O6 O 0.7735(3) 1.0666(2) 0.5349(2) 0.0496(9) Uani 1 1 d . .
O7 O 0.3904(2) 0.70682(16) 0.69475(14) 0.0204(6) Uani 1 1 d . .
O8 O 0.8457(2) 0.69800(17) 0.89181(13) 0.0189(6) Uani 1 1 d . .
H8A H 0.892408 0.742342 0.890646 0.028 Uiso 1 1 d R U
H8B H 0.896457 0.655502 0.889784 0.028 Uiso 1 1 d R U
F2 F 0.7876(2) 0.90047(15) 0.60613(15) 0.0384(6) Uani 1 1 d . .
F4 F 0.2390(2) 0.99517(15) 0.87205(14) 0.0346(6) Uani 1 1 d . .
F6 F 0.0333(2) 0.99152(15) 0.84185(14) 0.0388(7) Uani 1 1 d . .
F5 F 0.0866(3) 0.99159(14) 0.95305(13) 0.0394(7) Uani 1 1 d . .
F1 F 0.9138(3) 0.90850(16) 0.51451(15) 0.0479(8) Uani 1 1 d . .
F3 F 0.9986(3) 0.90987(18) 0.61888(19) 0.0599(9) Uani 1 1 d . .
C1 C 0.6666(3) 0.6930(2) 0.6627(2) 0.0156(8) Uani 1 1 d . .
C2 C 0.8083(3) 0.6918(2) 0.6656(2) 0.0151(8) Uani 1 1 d . .
C3 C 0.1209(4) 0.9628(2) 0.8893(2) 0.0247(9) Uani 1 1 d . .
C4 C 0.8968(4) 0.9365(3) 0.5799(2) 0.0307(10) Uani 1 1 d . .
C5 C 0.6047(4) 0.8547(2) 0.8704(2) 0.0188(8) Uani 1 1 d . .
C0AA C 0.5780(4) 0.5523(2) 0.8771(2) 0.0171(8) Uani 1 1 d . .
C7 C 0.4743(3) 0.7038(2) 0.7420(2) 0.0149(8) Uani 1 1 d . .
C8 C 0.4338(3) 0.7090(2) 0.8189(2) 0.0204(8) Uani 1 1 d . .
H8C H 0.385787 0.760963 0.826352 0.024 Uiso 1 1 calc R U
H8D H 0.373247 0.663333 0.829231 0.024 Uiso 1 1 calc R U
C9 C 0.9952(3) 0.6908(3) 0.7384(2) 0.0202(9) Uani 1 1 d . .
H9 H 1.032676 0.691625 0.783507 0.024 Uiso 1 1 calc R U
C10 C 1.0267(4) 0.6865(2) 0.6136(2) 0.0243(9) Uani 1 1 d . .
H10 H 1.082636 0.683944 0.574427 0.029 Uiso 1 1 calc R U
C11 C 0.8859(4) 0.6885(2) 0.6035(2) 0.0186(8) Uani 1 1 d . .
C12 C 0.7156(4) 0.9783(3) 0.7902(2) 0.0287(10) Uani 1 1 d . .
H12 H 0.755530 1.019799 0.762971 0.034 Uiso 1 1 calc R U
C13 C 0.8214(4) 0.6861(2) 0.5375(2) 0.0235(9) Uani 1 1 d . .
H13 H 0.870930 0.684780 0.495851 0.028 Uiso 1 1 calc R U
C14 C 0.5549(4) 0.7831(2) 0.9145(2) 0.0183(9) Uani 1 1 d . .
H14A H 0.614302 0.774070 0.954342 0.022 Uiso 1 1 calc R U
H14B H 0.467273 0.796120 0.932973 0.022 Uiso 1 1 calc R U
C15 C 0.7564(4) 0.8962(2) 0.7849(2) 0.0242(9) Uani 1 1 d . .
H15 H 0.823521 0.882730 0.752921 0.029 Uiso 1 1 calc R U
C16 C 0.5140(4) 0.4767(2) 0.8870(2) 0.0238(9) Uani 1 1 d . .
H16 H 0.439600 0.472670 0.916158 0.029 Uiso 1 1 calc R U
C17 C 0.6075(3) 0.6900(2) 0.59686(19) 0.0183(8) Uani 1 1 d . .
H17 H 0.515174 0.690633 0.593307 0.022 Uiso 1 1 calc R U
C18 C 0.5635(4) 0.4069(3) 0.8523(2) 0.0286(10) Uani 1 1 d . .
H18 H 0.521537 0.355406 0.857302 0.034 Uiso 1 1 calc R U
C19 C 1.0796(4) 0.6882(2) 0.6796(2) 0.0255(9) Uani 1 1 d . .
H19 H 1.171464 0.687620 0.685676 0.031 Uiso 1 1 calc R U
C20 C 0.7316(4) 0.4926(2) 0.8019(2) 0.0232(9) Uani 1 1 d . .
H20 H 0.805332 0.498049 0.772425 0.028 Uiso 1 1 calc R U
C21 C 0.6857(4) 0.6858(3) 0.5346(2) 0.0243(9) Uani 1 1 d . .
H21 H 0.643670 0.682825 0.490783 0.029 Uiso 1 1 calc R U
C22 C 0.6748(4) 0.4140(2) 0.8104(2) 0.0266(9) Uani 1 1 d . .
H22 H 0.711168 0.367244 0.788347 0.032 Uiso 1 1 calc R U
C23 C 0.5390(4) 0.6307(2) 0.9171(2) 0.0187(8) Uani 1 1 d . .
H23A H 0.448635 0.625042 0.934504 0.022 Uiso 1 1 calc R U
H23B H 0.597380 0.637998 0.957555 0.022 Uiso 1 1 calc R U
C24 C 0.6143(5) 0.9978(3) 0.8368(2) 0.0320(10) Uani 1 1 d . .
H24 H 0.584208 1.052635 0.840514 0.038 Uiso 1 1 calc R U

loop_
_atom_site_aniso_label
_atom_site_aniso_U_11
_atom_site_aniso_U_22
_atom_site_aniso_U_33
_atom_site_aniso_U_23
_atom_site_aniso_U_13
_atom_site_aniso_U_12
Mn1 0.0105(2) 0.0159(3) 0.0163(3) -0.0004(3) -0.0011(2) -0.0008(2)
S3 0.0313(6) 0.0224(5) 0.0385(7) -0.0084(5) 0.0144(5) -0.0059(5)
S2 0.0195(5) 0.0167(5) 0.0242(5) -0.0026(4) 0.0026(4) -0.0023(4)
N2 0.0118(14) 0.0149(16) 0.0204(18) -0.0004(15) -0.0013(13) 0.0004(14)
N5 0.0122(15) 0.0169(15) 0.0173(17) -0.0014(14) -0.0010(13) 0.0014(15)
N3 0.0164(16) 0.0166(17) 0.0215(18) -0.0013(14) -0.0007(13) 0.0004(13)
N1 0.0142(14) 0.0160(16) 0.0170(17) -0.0007(14) -0.0001(13) 0.0002(14)
N4 0.0153(16) 0.0162(16) 0.0205(18) -0.0010(14) -0.0053(13) -0.0020(12)
C6 0.029(2) 0.019(2) 0.026(2) -0.0020(18) 0.0027(19) 0.0063(17)
O5 0.0270(15) 0.0309(17) 0.0342(18) -0.0065(14) 0.0062(13) -0.0097(13)
O3 0.0203(14) 0.0229(16) 0.0346(18) -0.0059(13) 0.0016(12) -0.0065(11)
O2 0.0434(18) 0.0271(16) 0.0253(17) -0.0069(14) 0.0101(14) -0.0028(13)
O4 0.099(3) 0.049(2) 0.048(2) -0.0262(19) 0.042(2) -0.037(2)
O1 0.0194(14) 0.0318(17) 0.0364(17) 0.0051(13) -0.0010(13) 0.0032(12)
O6 0.0235(16) 0.044(2) 0.081(3) 0.0150(19) 0.0026(18) 0.0034(15)
O7 0.0137(12) 0.0227(14) 0.0248(15) -0.0005(12) -0.0058(12) 0.0013(11)
O8 0.0180(12) 0.0151(12) 0.0237(15) -0.0002(13) -0.0033(11) -0.0020(11)
F2 0.0333(14) 0.0256(13) 0.0564(18) -0.0003(13) 0.0102(13) -0.0070(11)
F4 0.0344(13) 0.0268(12) 0.0427(16) 0.0028(11) 0.0028(12) -0.0126(11)
F6 0.0406(14) 0.0294(14) 0.0464(17) 0.0067(12) -0.0045(13) 0.0074(12)
F5 0.0663(18) 0.0196(13) 0.0323(16) -0.0045(11) 0.0161(14) -0.0040(13)
F1 0.0566(18) 0.0361(15) 0.0508(19) -0.0207(14) 0.0185(14) -0.0064(14)
F3 0.0388(16) 0.0508(18) 0.090(3) 0.0227(18) -0.0215(17) 0.0013(14)
C1 0.0150(17) 0.0106(18) 0.021(2) 0.0003(16) 0.0004(15) 0.0007(16)
C2 0.0169(17) 0.0094(18) 0.019(2) 0.0002(16) 0.0006(14) 0.0011(15)
C3 0.027(2) 0.022(2) 0.026(2) -0.0015(18) 0.000(2) -0.0022(18)
C4 0.023(2) 0.033(2) 0.036(3) -0.002(2) 0.003(2) 0.0015(19)
C5 0.019(2) 0.018(2) 0.019(2) -0.0001(17) -0.0056(17) 0.0008(16)
C0AA 0.0152(17) 0.0175(19) 0.019(2) 0.0019(17) -0.0035(16) 0.0020(15)
C7 0.0131(17) 0.0091(17) 0.023(2) 0.0001(16) -0.0015(16) -0.0014(16)
C8 0.0106(16) 0.022(2) 0.028(2) -0.0011(19) -0.0013(16) 0.0019(15)
C9 0.0149(18) 0.020(2) 0.026(2) 0.0003(19) -0.0035(16) -0.0028(17)
C10 0.0193(18) 0.018(2) 0.035(3) 0.002(2) 0.0076(18) -0.0010(16)
C11 0.0215(18) 0.0115(18) 0.023(2) 0.0013(17) 0.0040(17) -0.0031(16)
C12 0.040(2) 0.020(2) 0.027(2) 0.0067(18) -0.001(2) -0.0057(19)
C13 0.031(2) 0.020(2) 0.019(2) 0.0012(18) 0.0060(17) 0.0005(18)
C14 0.0184(19) 0.016(2) 0.021(2) -0.0031(16) 0.0007(16) 0.0020(15)
C15 0.023(2) 0.025(2) 0.025(2) 0.0046(18) -0.0003(17) -0.0039(18)
C16 0.023(2) 0.022(2) 0.026(2) -0.0018(19) 0.0014(18) -0.0030(17)
C17 0.0185(18) 0.0166(19) 0.020(2) -0.0003(17) -0.0034(15) -0.0003(16)
C18 0.035(2) 0.020(2) 0.032(3) -0.0011(19) -0.003(2) -0.0076(19)
C19 0.0146(17) 0.023(2) 0.039(3) 0.001(2) 0.0039(17) -0.0030(16)
C20 0.0233(19) 0.025(2) 0.021(2) -0.0037(17) 0.0034(18) 0.0023(17)
C21 0.032(2) 0.021(2) 0.020(2) 0.0006(19) -0.0028(17) -0.0006(18)
C22 0.033(2) 0.017(2) 0.029(2) -0.004(2) 0.000(2) 0.0029(17)
C23 0.0186(19) 0.0167(19) 0.021(2) 0.0024(16) 0.0035(16) -0.0014(15)
C24 0.051(3) 0.016(2) 0.029(3) -0.0008(18) -0.001(2) 0.006(2)

loop_
_atom_type_symbol
_atom_type_description
_atom_type_scat_dispersion_real
_atom_type_scat_dispersion_imag
_atom_type_scat_source
C C 0.0033 0.0016 'International Tables Vol C Tables 4.2.6.8 and 6.1.1.4'
H H 0.0000 0.0000 'International Tables Vol C Tables 4.2.6.8 and 6.1.1.4'
N N 0.0061 0.0033 'International Tables Vol C Tables 4.2.6.8 and 6.1.1.4'
O O 0.0106 0.0060 'International Tables Vol C Tables 4.2.6.8 and 6.1.1.4'
F F 0.0171 0.0103 'International Tables Vol C Tables 4.2.6.8 and 6.1.1.4'
S S 0.1246 0.1234 'International Tables Vol C Tables 4.2.6.8 and 6.1.1.4'
Mn Mn 0.3368 0.7283 'International Tables Vol C Tables 4.2.6.8 and 6.1.1.4'

loop_
_geom_angle_atom_site_label_1
_geom_angle_atom_site_label_2
_geom_angle_atom_site_label_3
_geom_angle
N5 Mn1 O8 179.09(13)
N5 Mn1 N2 80.82(12)
O8 Mn1 N2 98.55(11)
N5 Mn1 N1 84.19(12)
O8 Mn1 N1 96.41(11)
N2 Mn1 N1 164.90(12)
N5 Mn1 N4 91.43(12)
O8 Mn1 N4 88.04(11)
N2 Mn1 N4 100.70(12)
N1 Mn1 N4 77.75(11)
N5 Mn1 N3 92.28(13)
O8 Mn1 N3 88.50(11)
N2 Mn1 N3 103.69(12)
N1 Mn1 N3 78.66(12)
N4 Mn1 N3 155.61(11)
O4 S3 O6 115.9(3)
O4 S3 O5 114.9(2)
O6 S3 O5 114.01(19)
O4 S3 C4 104.4(2)
O6 S3 C4 102.7(2)
O5 S3 C4 102.39(19)
O2 S2 O1 115.73(18)
O2 S2 O3 115.33(18)
O1 S2 O3 113.98(17)
O2 S2 C3 103.98(18)
O1 S2 C3 103.47(18)
O3 S2 C3 101.85(17)
C9 N2 C2 118.7(3)
C9 N2 Mn1 128.1(3)
C2 N2 Mn1 113.2(2)
C7 N5 C1 123.5(3)
C7 N5 Mn1 118.7(2)
C1 N5 Mn1 117.7(2)
C0AA N3 C20 118.3(3)
C0AA N3 Mn1 111.3(2)
C20 N3 Mn1 128.9(3)
C23 N1 C14 109.6(3)
C23 N1 C8 111.5(3)
C14 N1 C8 111.2(3)
C23 N1 Mn1 108.3(2)
C14 N1 Mn1 108.2(2)
C8 N1 Mn1 108.1(2)
C15 N4 C5 118.5(3)
C15 N4 Mn1 128.2(3)
C5 N4 Mn1 112.3(2)
C24 C6 C5 118.2(4)
C17 C1 N5 130.0(3)
C17 C1 C2 117.7(3)
N5 C1 C2 112.3(3)
N2 C2 C11 122.5(3)
N2 C2 C1 116.0(3)
C11 C2 C1 121.5(3)
F5 C3 F4 108.4(3)
F5 C3 F6 108.4(3)
F4 C3 F6 106.8(3)
F5 C3 S2 111.2(3)
F4 C3 S2 110.7(3)
F6 C3 S2 111.3(3)
F1 C4 F3 107.9(4)
F1 C4 F2 107.8(4)
F3 C4 F2 106.7(4)
F1 C4 S3 111.3(3)
F3 C4 S3 111.4(3)
F2 C4 S3 111.4(3)
N4 C5 C6 122.2(4)
N4 C5 C14 114.9(3)
C6 C5 C14 122.9(3)
N3 C0AA C16 122.7(4)
N3 C0AA C23 114.8(3)
C16 C0AA C23 122.4(3)
O7 C7 N5 124.5(4)
O7 C7 C8 120.7(3)
N5 C7 C8 114.8(3)
N1 C8 C7 114.2(3)
N2 C9 C19 122.5(4)
C19 C10 C11 120.8(4)
C13 C11 C2 118.8(3)
C13 C11 C10 125.1(4)
C2 C11 C10 116.0(4)
C15 C12 C24 118.7(4)
C21 C13 C11 119.8(4)
N1 C14 C5 109.7(3)
N4 C15 C12 122.3(4)
C0AA C16 C18 118.2(4)
C1 C17 C21 120.7(3)
C22 C18 C16 119.9(4)
C10 C19 C9 119.5(4)
N3 C20 C22 122.4(4)
C13 C21 C17 121.5(4)
C18 C22 C20 118.4(4)
N1 C23 C0AA 110.6(3)
C12 C24 C6 120.0(4)

loop_
_geom_bond_atom_site_label_1
_geom_bond_atom_site_label_2
_geom_bond_distance
Mn1 N5 1.920(3)
Mn1 O8 1.942(2)
Mn1 N2 2.033(3)
Mn1 N1 2.106(3)
Mn1 N4 2.235(3)
Mn1 N3 2.249(3)
S3 O4 1.429(4)
S3 O6 1.437(4)
S3 O5 1.448(3)
S3 C4 1.829(5)
S2 O2 1.439(3)
S2 O1 1.443(3)
S2 O3 1.450(3)
S2 C3 1.828(4)
N2 C9 1.328(5)
N2 C2 1.377(5)
N5 C7 1.370(4)
N5 C1 1.411(5)
N3 C0AA 1.341(5)
N3 C20 1.342(5)
N1 C23 1.487(5)
N1 C14 1.499(5)
N1 C8 1.503(4)
N4 C15 1.344(5)
N4 C5 1.350(5)
C6 C24 1.380(6)
C6 C5 1.386(5)
O7 C7 1.228(4)
F2 C4 1.335(5)
F4 C3 1.335(5)
F6 C3 1.335(5)
F5 C3 1.333(5)
F1 C4 1.322(5)
F3 C4 1.330(5)
C1 C17 1.378(5)
C1 C2 1.425(5)
C2 C11 1.408(5)
C5 C14 1.501(5)
C0AA C16 1.383(5)
C0AA C23 1.513(5)
C7 C8 1.509(5)
C9 C19 1.398(5)
C10 C19 1.353(6)
C10 C11 1.428(5)
C11 C13 1.405(5)
C12 C15 1.379(6)
C12 C24 1.380(6)
C13 C21 1.365(5)
C16 C18 1.385(6)
C17 C21 1.414(5)
C18 C22 1.373(6)
C20 C22 1.389(6)

loop_
_geom_torsion_atom_site_label_1
_geom_torsion_atom_site_label_2
_geom_torsion_atom_site_label_3
_geom_torsion_atom_site_label_4
_geom_torsion
C7 N5 C1 C17 -5.2(7)
Mn1 N5 C1 C17 178.1(3)
C7 N5 C1 C2 175.5(4)
Mn1 N5 C1 C2 -1.2(4)
C9 N2 C2 C11 1.2(6)
Mn1 N2 C2 C11 -179.7(3)
C9 N2 C2 C1 179.8(4)
Mn1 N2 C2 C1 -1.1(5)
C17 C1 C2 N2 -178.0(3)
N5 C1 C2 N2 1.5(5)
C17 C1 C2 C11 0.7(6)
N5 C1 C2 C11 -179.9(3)
O2 S2 C3 F5 174.9(3)
O1 S2 C3 F5 -63.8(3)
O3 S2 C3 F5 54.7(3)
O2 S2 C3 F4 -64.6(3)
O1 S2 C3 F4 56.7(3)
O3 S2 C3 F4 175.2(3)
O2 S2 C3 F6 54.0(3)
O1 S2 C3 F6 175.3(3)
O3 S2 C3 F6 -66.2(3)
O4 S3 C4 F1 178.7(3)
O6 S3 C4 F1 57.3(3)
O5 S3 C4 F1 -61.2(3)
O4 S3 C4 F3 -60.8(4)
O6 S3 C4 F3 177.8(3)
O5 S3 C4 F3 59.3(3)
O4 S3 C4 F2 58.3(4)
O6 S3 C4 F2 -63.1(4)
O5 S3 C4 F2 178.4(3)
C15 N4 C5 C6 0.5(5)
Mn1 N4 C5 C6 -168.9(3)
C15 N4 C5 C14 -177.3(3)
Mn1 N4 C5 C14 13.3(4)
C24 C6 C5 N4 -0.4(6)
C24 C6 C5 C14 177.2(4)
C20 N3 C0AA C16 -2.0(6)
Mn1 N3 C0AA C16 165.4(3)
C20 N3 C0AA C23 174.5(3)
Mn1 N3 C0AA C23 -18.1(4)
C1 N5 C7 O7 1.3(6)
Mn1 N5 C7 O7 177.9(3)
C1 N5 C7 C8 -178.2(3)
Mn1 N5 C7 C8 -1.6(4)
C23 N1 C8 C7 -117.7(3)
C14 N1 C8 C7 119.8(3)
Mn1 N1 C8 C7 1.2(4)
O7 C7 C8 N1 -179.4(3)
N5 C7 C8 N1 0.1(5)
C2 N2 C9 C19 -0.7(6)
Mn1 N2 C9 C19 -179.7(3)
N2 C2 C11 C13 178.3(4)
C1 C2 C11 C13 -0.2(6)
N2 C2 C11 C10 -0.6(5)
C1 C2 C11 C10 -179.2(4)
C19 C10 C11 C13 -179.3(4)
C19 C10 C11 C2 -0.4(6)
C2 C11 C13 C21 -0.9(6)
C10 C11 C13 C21 177.9(4)
C23 N1 C14 C5 163.1(3)
C8 N1 C14 C5 -73.2(4)
Mn1 N1 C14 C5 45.3(3)
N4 C5 C14 N1 -39.1(4)
C6 C5 C14 N1 143.1(4)
C5 N4 C15 C12 0.3(6)
Mn1 N4 C15 C12 167.8(3)
C24 C12 C15 N4 -1.2(6)
N3 C0AA C16 C18 1.3(6)
C23 C0AA C16 C18 -174.9(4)
N5 C1 C17 C21 -179.3(4)
C2 C1 C17 C21 0.0(6)
C0AA C16 C18 C22 1.1(6)
C11 C10 C19 C9 0.9(6)
N2 C9 C19 C10 -0.4(6)
C0AA N3 C20 C22 0.4(6)
Mn1 N3 C20 C22 -164.5(3)
C11 C13 C21 C17 1.6(6)
C1 C17 C21 C13 -1.1(6)
C16 C18 C22 C20 -2.6(6)
N3 C20 C22 C18 1.9(6)
C14 N1 C23 C0AA -161.0(3)
C8 N1 C23 C0AA 75.5(4)
Mn1 N1 C23 C0AA -43.3(3)
N3 C0AA C23 N1 41.6(4)
C16 C0AA C23 N1 -141.9(3)
C15 C12 C24 C6 1.2(6)
C5 C6 C24 C12 -0.5(6)
